data_7057028
loop_
_publ_author_name
'Chu, Xiao-Ya'
'Zhang, Hong-Xia'
'Chang, Yi-Xin'
'Nie, Yao-Yao'
'Cui, Jian-Zhong'
'Gao, Hong-Ling'

_publ_section_title
;
 A series of Ln2 complexes based on an 8-hydroxyquinoline derivative: slow
 magnetization relaxation and photo-luminescence properties
;
_journal_issue 8
_journal_name_full 'New Journal of Chemistry'
_journal_page_first 5688
_journal_paper_doi 10.1039/C7NJ04942K
_journal_volume 42
_journal_year 2018
_chemical_formula_moiety 'C52 H24 Br2 Dy2 F24 N4 O10'
_chemical_formula_sum 'C52 H24 Br2 Dy2 F24 N4 O10'
_chemical_formula_weight 1805.57
_space_group_crystal_system monoclinic
_space_group_IT_number 14
_space_group_name_Hall '-P 2yn'
_space_group_name_H-M_alt 'P 1 21/n 1'
_symmetry_space_group_name_Hall '-P 2yn'
_symmetry_space_group_name_H-M 'P 1 21/n 1'
_atom_sites_solution_hydrogens geom
_atom_sites_solution_primary direct
_audit_creation_date 2018-01-30
_audit_creation_method
;
Olex2 1.2
(compiled 2017.03.28 svn.r3405 for OlexSys, GUI svn.r5337)
;
_audit_update_record
;
2018-01-31 deposited with the CCDC.
2018-02-13 downloaded from the CCDC.
;
_cell_angle_alpha 90
_cell_angle_beta 95.48(3)
_cell_angle_gamma 90
_cell_formula_units_Z 2
_cell_length_a 11.413(2)
_cell_length_b 19.349(4)
_cell_length_c 13.064(3)
_cell_measurement_reflns_used 9191
_cell_measurement_temperature 113(2)
_cell_measurement_theta_max 27.9103
_cell_measurement_theta_min 1.7925
_cell_volume 2871.7(10)
_computing_cell_refinement crystalclear
_computing_data_collection crystalclear
_computing_data_reduction crystalclear
_computing_molecular_graphics 'Olex2 (Dolomanov et al., 2009)'
_computing_publication_material 'Olex2 (Dolomanov et al., 2009)'
_computing_structure_refinement 'ShelXL (Sheldrick, 2015)'
_computing_structure_solution 'ShelXS (Sheldrick, 2008)'
_diffrn_ambient_temperature 113.15
_diffrn_measured_fraction_theta_full 0.999
_diffrn_measured_fraction_theta_max 0.992
_diffrn_measurement_device_type 'Bruker P4'
_diffrn_measurement_method '\w scans'
_diffrn_radiation_monochromator graphite
_diffrn_radiation_type MoK\a
_diffrn_radiation_wavelength 0.71073
_diffrn_reflns_av_R_equivalents 0.0440
_diffrn_reflns_av_unetI/netI 0.0422
_diffrn_reflns_Laue_measured_fraction_full 0.999
_diffrn_reflns_Laue_measured_fraction_max 0.992
_diffrn_reflns_limit_h_max 14
_diffrn_reflns_limit_h_min -14
_diffrn_reflns_limit_k_max 25
_diffrn_reflns_limit_k_min -21
_diffrn_reflns_limit_l_max 17
_diffrn_reflns_limit_l_min -17
_diffrn_reflns_number 28507
_diffrn_reflns_point_group_measured_fraction_full 0.999
_diffrn_reflns_point_group_measured_fraction_max 0.992
_diffrn_reflns_theta_full 25.242
_diffrn_reflns_theta_max 27.953
_diffrn_reflns_theta_min 1.887
_exptl_absorpt_coefficient_mu 4.113
_exptl_absorpt_correction_T_max 0.6839
_exptl_absorpt_correction_T_min 0.2900
_exptl_absorpt_correction_type multi-scan
_exptl_absorpt_process_details crystalclear
_exptl_crystal_colour red
_exptl_crystal_colour_primary red
_exptl_crystal_density_diffrn 2.088
_exptl_crystal_density_method 'not measured'
_exptl_crystal_description block
_exptl_crystal_F_000 1724
_exptl_crystal_size_max 0.4
_exptl_crystal_size_mid 0.18
_exptl_crystal_size_min 0.1
_refine_diff_density_max 1.213
_refine_diff_density_min -1.275
_refine_diff_density_rms 0.133
_refine_ls_extinction_method none
_refine_ls_goodness_of_fit_ref 1.002
_refine_ls_hydrogen_treatment constr
_refine_ls_matrix_type full
_refine_ls_number_parameters 452
_refine_ls_number_reflns 6846
_refine_ls_number_restraints 78
_refine_ls_restrained_S_all 1.026
_refine_ls_R_factor_all 0.0374
_refine_ls_R_factor_gt 0.0294
_refine_ls_shift/su_max 0.003
_refine_ls_shift/su_mean 0.000
_refine_ls_structure_factor_coef Fsqd
_refine_ls_weighting_details 'w=1/[\s^2^(Fo^2^)+(0.0347P)^2^] where P=(Fo^2^+2Fc^2^)/3'
_refine_ls_weighting_scheme calc
_refine_ls_wR_factor_gt 0.0618
_refine_ls_wR_factor_ref 0.0649
_reflns_Friedel_coverage 0.000
_reflns_number_gt 5620
_reflns_number_total 6846
_reflns_threshold_expression 'I > 2\s(I)'
_cod_data_source_file c7nj04942k2.cif
_cod_data_source_block 4
_cod_depositor_comments 'Adding full bibliography for 7057026--7057032.cif.'
_cod_database_code 7057028
_shelx_shelxl_version_number 2018/1
_shelx_space_group_comment
;
The symmetry employed for this shelxl refinement is uniquely defined
by the following loop, which should always be used as a source of
symmetry information in preference to the above space-group names.
They are only intended as comments.
;
_shelx_estimated_absorpt_t_max 0.684
_shelx_estimated_absorpt_t_min 0.290
_olex2_refinement_description
;
1. Fixed Uiso
 At 1.2 times of:
  All C(H) groups
2. Restrained distances
 C22-F7 = C22-F8 = C22-F9 = C22-F7' = C22-F8' = C22-F9'
 1.35 with sigma of 0.01
3. Uiso/Uaniso restraints and constraints
F7 \\sim F8 \\sim F9 \\sim F7' \\sim F8' \\sim F9': within 2A with sigma of
0.01 and sigma for terminal atoms of 0.02
Uanis(F7) \\sim Ueq, Uanis(F8) \\sim Ueq, Uanis(F9) \\sim Ueq, Uanis(F7') \\sim
Ueq, Uanis(F8') \\sim Ueq, Uanis(F9') \\sim Ueq: with sigma of 0.01 and sigma
for terminal atoms of 0.02
4. Others
 Sof(F7')=Sof(F8')=Sof(F9')=1-FVAR(1)
 Sof(F7)=Sof(F8)=Sof(F9)=FVAR(1)
5.a Aromatic/amide H refined with riding coordinates:
 C3(H3), C4(H4), C5(H5), C7(H7), C8(H8), C10(H10), C12(H12), C13(H13),
 C15(H15), C16(H16), C19(H19), C24(H24)
;
_olex2_submission_special_instructions 'No special instructions were received'

loop_
_space_group_symop_operation_xyz
'x, y, z'
'-x+1/2, y+1/2, -z+1/2'
'-x, -y, -z'
'x-1/2, -y-1/2, z-1/2'

loop_
_atom_site_label
_atom_site_type_symbol
_atom_site_fract_x
_atom_site_fract_y
_atom_site_fract_z
_atom_site_U_iso_or_equiv
_atom_site_adp_type
_atom_site_occupancy
_atom_site_site_symmetry_order
_atom_site_calc_flag
_atom_site_refinement_flags_posn
_atom_site_refinement_flags_adp
_atom_site_refinement_flags_occupancy
_atom_site_disorder_assembly
_atom_site_disorder_group
Dy1 Dy 0.95848(2) 0.09238(2) 0.46871(2) 0.01420(5) Uani 1 1 d . . . . .
Br1 Br 1.17600(3) 0.46557(2) 0.40238(3) 0.03422(9) Uani 1 1 d . . . . .
F1 F 0.83668(18) 0.20688(16) 0.77013(18) 0.0693(8) Uani 1 1 d . . . . .
F2 F 0.9322(2) 0.12403(14) 0.84669(17) 0.0616(7) Uani 1 1 d . . . . .
F3 F 0.99911(18) 0.22683(12) 0.86023(15) 0.0487(6) Uani 1 1 d . . . . .
F4 F 1.34815(14) 0.22542(10) 0.63190(16) 0.0384(5) Uani 1 1 d . . . . .
F5 F 1.24591(17) 0.31684(10) 0.6091(2) 0.0488(6) Uani 1 1 d . . . . .
F6 F 1.28513(18) 0.25688(13) 0.48049(16) 0.0518(6) Uani 1 1 d . . . . .
F7 F 1.1573(6) 0.1645(4) 0.1778(3) 0.069(2) Uani 0.679(11) 1 d D U P A 1
F8 F 1.1235(7) 0.0745(3) 0.0839(6) 0.077(2) Uani 0.679(11) 1 d D U P A 1
F9 F 1.0105(4) 0.1590(3) 0.0702(4) 0.0474(14) Uani 0.679(11) 1 d D U P A 1
F7' F 1.1863(6) 0.1177(9) 0.1672(8) 0.053(3) Uani 0.321(11) 1 d D U P A 2
F8' F 1.0698(13) 0.0806(7) 0.0533(8) 0.058(3) Uani 0.321(11) 1 d D U P A 2
F9' F 1.0421(13) 0.1814(5) 0.1086(12) 0.064(4) Uani 0.321(11) 1 d D U P A 2
F10 F 0.78689(18) -0.07786(12) 0.13484(17) 0.0451(6) Uani 1 1 d . . . . .
F11 F 0.65227(15) -0.00766(11) 0.17594(15) 0.0409(5) Uani 1 1 d . . . . .
F12 F 0.72474(17) -0.08308(10) 0.28459(16) 0.0374(5) Uani 1 1 d . . . . .
O1 O 0.89615(15) -0.01164(10) 0.54179(14) 0.0162(4) Uani 1 1 d . . . . .
O2 O 0.96643(17) 0.11984(11) 0.64460(15) 0.0204(4) Uani 1 1 d . . . . .
O3 O 1.11694(16) 0.16893(10) 0.51175(14) 0.0180(4) Uani 1 1 d . . . . .
O4 O 1.00981(16) 0.12140(11) 0.30372(15) 0.0201(4) Uani 1 1 d . . . . .
O5 O 0.83235(16) 0.03403(11) 0.34255(15) 0.0211(4) Uani 1 1 d . . . . .
N1 N 0.7594(2) 0.10165(12) 0.51996(18) 0.0161(5) Uani 1 1 d . . . . .
N2 N 0.8642(2) 0.21557(13) 0.45294(18) 0.0197(5) Uani 1 1 d . . . . .
C1 C 0.7134(2) 0.04461(15) 0.5612(2) 0.0169(6) Uani 1 1 d . . . . .
C2 C 0.7857(2) -0.01570(15) 0.5718(2) 0.0172(6) Uani 1 1 d . . . . .
C3 C 0.7389(2) -0.07392(16) 0.6131(2) 0.0197(6) Uani 1 1 d . . . . .
H3 H 0.784419 -0.115072 0.619724 0.024 Uiso 1 1 calc R . . . .
C4 C 0.6243(3) -0.07341(17) 0.6459(2) 0.0234(7) Uani 1 1 d . . . . .
H4 H 0.594673 -0.114183 0.674744 0.028 Uiso 1 1 calc R . . . .
C5 C 0.5556(2) -0.01605(17) 0.6371(2) 0.0238(7) Uani 1 1 d . . . . .
H5 H 0.478774 -0.017022 0.659451 0.029 Uiso 1 1 calc R . . . .
C6 C 0.5981(2) 0.04482(16) 0.5949(2) 0.0201(6) Uani 1 1 d . . . . .
C7 C 0.5341(3) 0.10727(17) 0.5833(3) 0.0257(7) Uani 1 1 d . . . . .
H7 H 0.456189 0.109325 0.603031 0.031 Uiso 1 1 calc R . . . .
C8 C 0.5831(3) 0.16475(16) 0.5441(2) 0.0231(6) Uani 1 1 d . . . . .
H8 H 0.540438 0.206950 0.537570 0.028 Uiso 1 1 calc R . . . .
C9 C 0.6973(2) 0.16033(16) 0.5136(2) 0.0189(6) Uani 1 1 d . . . . .
C10 C 0.7590(2) 0.22083(16) 0.4792(2) 0.0207(6) Uani 1 1 d . . . . .
H10 H 0.720952 0.264548 0.476130 0.025 Uiso 1 1 calc R . . . .
C11 C 0.9280(2) 0.27786(15) 0.4367(2) 0.0192(6) Uani 1 1 d . . . . .
C12 C 0.9294(3) 0.33221(16) 0.5064(2) 0.0236(7) Uani 1 1 d . . . . .
H12 H 0.880864 0.330484 0.561569 0.028 Uiso 1 1 calc R . . . .
C13 C 1.0015(3) 0.38900(17) 0.4956(3) 0.0262(7) Uani 1 1 d . . . . .
H13 H 1.003541 0.426090 0.543430 0.031 Uiso 1 1 calc R . . . .
C14 C 1.0709(3) 0.39067(16) 0.4136(3) 0.0236(7) Uani 1 1 d . . . . .
C15 C 1.0683(3) 0.33805(16) 0.3432(2) 0.0247(7) Uani 1 1 d . . . . .
H15 H 1.114668 0.340735 0.286690 0.030 Uiso 1 1 calc R . . . .
C16 C 0.9978(3) 0.28089(16) 0.3551(2) 0.0229(6) Uani 1 1 d . . . . .
H16 H 0.997012 0.243754 0.307439 0.028 Uiso 1 1 calc R . . . .
C17 C 0.9436(3) 0.1819(2) 0.7955(2) 0.0318(8) Uani 1 1 d . . . . .
C18 C 1.0049(2) 0.17043(16) 0.6978(2) 0.0199(6) Uani 1 1 d . . . . .
C19 C 1.0927(2) 0.21636(16) 0.6762(2) 0.0213(6) Uani 1 1 d . . . . .
H19 H 1.116219 0.252427 0.723055 0.026 Uiso 1 1 calc R . . . .
C20 C 1.1459(2) 0.20908(15) 0.5852(2) 0.0186(6) Uani 1 1 d . . . . .
C21 C 1.2565(2) 0.25312(16) 0.5749(2) 0.0226(6) Uani 1 1 d . . . . .
C22 C 1.0745(3) 0.12036(16) 0.1379(2) 0.0250(7) Uani 1 1 d D . . . .
C23 C 0.9994(2) 0.09099(15) 0.2183(2) 0.0191(6) Uani 1 1 d . . . . .
C24 C 0.9258(2) 0.03676(17) 0.1876(2) 0.0240(7) Uani 1 1 d . . . . .
H24 H 0.930972 0.015306 0.122807 0.029 Uiso 1 1 calc R . . . .
C25 C 0.8436(2) 0.01363(16) 0.2526(2) 0.0205(6) Uani 1 1 d . . . . .
C26 C 0.7515(3) -0.03951(18) 0.2111(2) 0.0288(7) Uani 1 1 d . . . . .

loop_
_atom_site_aniso_label
_atom_site_aniso_U_11
_atom_site_aniso_U_22
_atom_site_aniso_U_33
_atom_site_aniso_U_23
_atom_site_aniso_U_13
_atom_site_aniso_U_12
Dy1 0.01341(8) 0.01785(8) 0.01175(7) 0.00027(5) 0.00323(5) 0.00012(5)
Br1 0.03127(18) 0.02357(18) 0.0488(2) 0.00201(15) 0.00883(15) -0.00422(14)
F1 0.0286(12) 0.138(3) 0.0431(14) -0.0276(15) 0.0137(11) 0.0156(13)
F2 0.0968(19) 0.0638(17) 0.0297(12) -0.0069(12) 0.0339(13) -0.0312(15)
F3 0.0497(13) 0.0714(16) 0.0275(11) -0.0278(11) 0.0165(10) -0.0239(11)
F4 0.0146(9) 0.0450(13) 0.0542(13) 0.0174(10) -0.0038(9) -0.0008(8)
F5 0.0299(11) 0.0243(12) 0.0937(19) -0.0089(11) 0.0146(12) -0.0077(9)
F6 0.0443(12) 0.0841(18) 0.0280(11) 0.0069(11) 0.0094(10) -0.0378(12)
F7 0.063(3) 0.117(5) 0.0261(18) 0.008(3) 0.007(2) -0.066(3)
F8 0.094(5) 0.042(3) 0.111(5) 0.025(3) 0.089(4) 0.030(3)
F9 0.042(2) 0.058(3) 0.042(3) 0.034(2) 0.0039(18) -0.004(2)
F7' 0.021(4) 0.103(8) 0.035(4) 0.029(5) 0.008(3) -0.005(5)
F8' 0.077(7) 0.074(7) 0.029(4) -0.028(4) 0.036(5) -0.035(6)
F9' 0.076(8) 0.041(6) 0.087(8) 0.038(5) 0.063(6) 0.032(5)
F10 0.0434(12) 0.0570(15) 0.0368(12) -0.0267(10) 0.0126(10) -0.0183(10)
F11 0.0231(10) 0.0597(15) 0.0374(12) -0.0002(10) -0.0105(9) -0.0029(10)
F12 0.0395(11) 0.0403(13) 0.0323(11) 0.0012(9) 0.0034(9) -0.0174(9)
O1 0.0126(9) 0.0212(11) 0.0155(9) 0.0033(8) 0.0045(8) 0.0010(8)
O2 0.0202(10) 0.0273(12) 0.0140(10) -0.0016(9) 0.0036(8) -0.0034(9)
O3 0.0165(10) 0.0213(11) 0.0166(10) 0.0002(8) 0.0036(8) -0.0015(8)
O4 0.0211(11) 0.0237(11) 0.0161(10) 0.0020(8) 0.0042(8) -0.0022(9)
O5 0.0183(10) 0.0318(12) 0.0135(10) -0.0011(9) 0.0024(8) -0.0020(9)
N1 0.0152(12) 0.0186(13) 0.0149(11) -0.0006(9) 0.0035(9) 0.0015(9)
N2 0.0197(12) 0.0241(14) 0.0157(12) 0.0020(10) 0.0039(10) 0.0008(10)
C1 0.0154(13) 0.0218(16) 0.0136(13) -0.0026(11) 0.0023(11) -0.0012(12)
C2 0.0133(13) 0.0246(16) 0.0140(13) -0.0016(11) 0.0031(11) -0.0002(11)
C3 0.0167(14) 0.0240(16) 0.0188(14) -0.0006(12) 0.0044(11) 0.0016(12)
C4 0.0201(15) 0.0267(17) 0.0248(16) 0.0009(13) 0.0090(12) -0.0043(13)
C5 0.0153(14) 0.0330(19) 0.0244(15) 0.0005(13) 0.0083(12) -0.0026(13)
C6 0.0163(14) 0.0270(17) 0.0177(14) -0.0003(12) 0.0041(11) 0.0007(12)
C7 0.0150(15) 0.0343(19) 0.0284(17) -0.0006(14) 0.0056(13) 0.0011(13)
C8 0.0177(14) 0.0259(17) 0.0259(16) -0.0005(13) 0.0032(12) 0.0071(13)
C9 0.0172(14) 0.0236(16) 0.0159(13) 0.0002(12) 0.0009(11) 0.0004(12)
C10 0.0198(15) 0.0206(16) 0.0215(15) 0.0016(12) 0.0011(12) 0.0036(12)
C11 0.0160(13) 0.0194(15) 0.0216(14) 0.0043(12) -0.0017(11) 0.0028(12)
C12 0.0210(15) 0.0247(17) 0.0260(16) 0.0004(13) 0.0068(13) 0.0047(13)
C13 0.0267(16) 0.0212(17) 0.0307(17) -0.0027(13) 0.0021(14) 0.0036(13)
C14 0.0202(15) 0.0167(16) 0.0335(18) 0.0054(13) 0.0010(13) 0.0022(12)
C15 0.0252(16) 0.0254(17) 0.0243(16) 0.0063(13) 0.0061(13) 0.0038(13)
C16 0.0248(16) 0.0222(16) 0.0222(15) 0.0008(12) 0.0040(12) 0.0033(13)
C17 0.0253(17) 0.051(2) 0.0201(16) -0.0125(15) 0.0072(13) -0.0087(16)
C18 0.0165(14) 0.0290(17) 0.0142(13) -0.0015(12) 0.0021(11) -0.0004(12)
C19 0.0192(15) 0.0239(17) 0.0206(15) -0.0059(12) 0.0014(12) -0.0018(12)
C20 0.0125(13) 0.0216(16) 0.0210(14) 0.0043(12) -0.0025(11) 0.0012(11)
C21 0.0182(15) 0.0262(17) 0.0231(15) 0.0029(13) 0.0008(12) -0.0013(13)
C22 0.0257(17) 0.0320(19) 0.0185(15) 0.0075(13) 0.0090(13) 0.0034(14)
C23 0.0171(14) 0.0269(17) 0.0141(13) 0.0062(12) 0.0052(11) 0.0058(12)
C24 0.0255(16) 0.0325(19) 0.0145(14) -0.0042(12) 0.0048(12) -0.0007(14)
C25 0.0175(14) 0.0274(17) 0.0161(14) 0.0013(12) -0.0005(11) 0.0008(12)
C26 0.0258(17) 0.041(2) 0.0198(15) -0.0067(14) 0.0033(13) -0.0078(15)

loop_
_atom_type_symbol
_atom_type_description
_atom_type_scat_dispersion_real
_atom_type_scat_dispersion_imag
_atom_type_scat_source
C C 0.0033 0.0016 'International Tables Vol C Tables 4.2.6.8 and 6.1.1.4'
H H 0.0000 0.0000 'International Tables Vol C Tables 4.2.6.8 and 6.1.1.4'
Br Br -0.2901 2.4595 'International Tables Vol C Tables 4.2.6.8 and 6.1.1.4'
Dy Dy -0.1892 4.4098 'International Tables Vol C Tables 4.2.6.8 and 6.1.1.4'
F F 0.0171 0.0103 'International Tables Vol C Tables 4.2.6.8 and 6.1.1.4'
N N 0.0061 0.0033 'International Tables Vol C Tables 4.2.6.8 and 6.1.1.4'
O O 0.0106 0.0060 'International Tables Vol C Tables 4.2.6.8 and 6.1.1.4'

loop_
_geom_angle_atom_site_label_1
_geom_angle_atom_site_label_2
_geom_angle_atom_site_label_3
_geom_angle
_geom_angle_site_symmetry_1
_geom_angle_site_symmetry_3
O1 Dy1 Dy1 36.68(5) 3_756 3_756
O1 Dy1 Dy1 35.36(4) . 3_756
O1 Dy1 O1 72.04(7) 3_756 .
O1 Dy1 O2 104.59(7) 3_756 .
O1 Dy1 O3 84.24(7) 3_756 .
O1 Dy1 O4 82.13(7) 3_756 .
O1 Dy1 O5 71.89(7) . .
O1 Dy1 O5 91.65(7) 3_756 .
O1 Dy1 N1 68.13(7) . .
O1 Dy1 N1 140.00(7) 3_756 .
O1 Dy1 N2 132.06(7) . .
O1 Dy1 N2 155.65(7) 3_756 .
O2 Dy1 Dy1 90.97(5) . 3_756
O2 Dy1 O1 77.47(7) . .
O2 Dy1 O3 70.66(7) . .
O2 Dy1 O4 148.29(7) . .
O2 Dy1 O5 138.74(7) . .
O2 Dy1 N1 70.41(8) . .
O2 Dy1 N2 81.27(7) . .
O3 Dy1 Dy1 111.84(5) . 3_756
O3 Dy1 O1 133.62(6) . .
O3 Dy1 O5 149.84(7) . .
O3 Dy1 N1 126.95(7) . .
O3 Dy1 N2 75.36(7) . .
O4 Dy1 Dy1 110.21(5) . 3_756
O4 Dy1 O1 133.06(7) . .
O4 Dy1 O3 79.44(7) . .
O4 Dy1 O5 70.40(7) . .
O4 Dy1 N1 123.65(7) . .
O4 Dy1 N2 81.20(7) . .
O5 Dy1 Dy1 79.76(5) . 3_756
O5 Dy1 N1 72.87(7) . .
O5 Dy1 N2 99.29(7) . .
N1 Dy1 Dy1 103.42(6) . 3_756
N1 Dy1 N2 64.35(8) . .
N2 Dy1 Dy1 167.13(5) . 3_756
Dy1 O1 Dy1 107.96(7) 3_756 .
C2 O1 Dy1 119.27(17) . .
C2 O1 Dy1 132.46(17) . 3_756
C18 O2 Dy1 134.10(19) . .
C20 O3 Dy1 135.20(18) . .
C23 O4 Dy1 133.65(19) . .
C25 O5 Dy1 133.65(18) . .
C1 N1 Dy1 117.15(18) . .
C9 N1 Dy1 123.27(19) . .
C9 N1 C1 119.5(2) . .
C10 N2 Dy1 116.1(2) . .
C10 N2 C11 118.3(3) . .
C11 N2 Dy1 124.54(17) . .
N1 C1 C2 117.4(2) . .
N1 C1 C6 121.6(3) . .
C6 C1 C2 121.0(3) . .
O1 C2 C1 118.0(2) . .
O1 C2 C3 124.4(3) . .
C3 C2 C1 117.6(2) . .
C2 C3 H3 119.4 . .
C2 C3 C4 121.1(3) . .
C4 C3 H3 119.4 . .
C3 C4 H4 119.2 . .
C5 C4 C3 121.6(3) . .
C5 C4 H4 119.2 . .
C4 C5 H5 120.0 . .
C4 C5 C6 120.0(3) . .
C6 C5 H5 120.0 . .
C5 C6 C1 118.8(3) . .
C5 C6 C7 124.4(3) . .
C7 C6 C1 116.9(3) . .
C6 C7 H7 119.6 . .
C8 C7 C6 120.7(3) . .
C8 C7 H7 119.6 . .
C7 C8 H8 120.6 . .
C7 C8 C9 118.8(3) . .
C9 C8 H8 120.6 . .
N1 C9 C8 122.4(3) . .
N1 C9 C10 115.6(2) . .
C8 C9 C10 121.9(3) . .
N2 C10 C9 120.7(3) . .
N2 C10 H10 119.7 . .
C9 C10 H10 119.7 . .
C12 C11 N2 120.9(3) . .
C12 C11 C16 119.9(3) . .
C16 C11 N2 119.0(3) . .
C11 C12 H12 119.9 . .
C13 C12 C11 120.1(3) . .
C13 C12 H12 119.9 . .
C12 C13 H13 120.6 . .
C12 C13 C14 118.9(3) . .
C14 C13 H13 120.6 . .
C13 C14 Br1 119.2(2) . .
C15 C14 Br1 119.3(2) . .
C15 C14 C13 121.5(3) . .
C14 C15 H15 120.2 . .
C14 C15 C16 119.6(3) . .
C16 C15 H15 120.2 . .
C11 C16 H16 120.0 . .
C15 C16 C11 120.0(3) . .
C15 C16 H16 120.0 . .
F1 C17 F3 107.0(3) . .
F1 C17 C18 109.1(3) . .
F2 C17 F1 107.7(3) . .
F2 C17 F3 107.3(3) . .
F2 C17 C18 112.0(3) . .
F3 C17 C18 113.4(3) . .
O2 C18 C17 114.3(3) . .
O2 C18 C19 127.4(3) . .
C19 C18 C17 118.2(3) . .
C18 C19 H19 120.3 . .
C18 C19 C20 119.4(3) . .
C20 C19 H19 120.3 . .
O3 C20 C19 127.7(3) . .
O3 C20 C21 115.7(3) . .
C19 C20 C21 116.6(3) . .
F4 C21 C20 109.5(2) . .
F5 C21 F4 106.1(2) . .
F5 C21 C20 112.6(2) . .
F6 C21 F4 107.2(3) . .
F6 C21 F5 107.9(3) . .
F6 C21 C20 113.3(2) . .
F7 C22 C23 113.0(3) . .
F8 C22 F7 108.9(4) . .
F8 C22 F9 105.2(4) . .
F8 C22 C23 114.8(4) . .
F9 C22 F7 102.9(4) . .
F9 C22 C23 111.1(3) . .
F7' C22 F8' 100.5(7) . .
F7' C22 C23 112.5(4) . .
F8' C22 C23 111.8(6) . .
F9' C22 F7' 111.8(8) . .
F9' C22 F8' 107.0(8) . .
F9' C22 C23 112.5(5) . .
O4 C23 C22 115.1(3) . .
O4 C23 C24 128.1(3) . .
C24 C23 C22 116.7(3) . .
C23 C24 H24 120.2 . .
C23 C24 C25 119.5(3) . .
C25 C24 H24 120.2 . .
O5 C25 C24 126.9(3) . .
O5 C25 C26 114.4(3) . .
C24 C25 C26 118.5(3) . .
F10 C26 F12 107.0(3) . .
F10 C26 C25 113.0(3) . .
F11 C26 F10 107.9(3) . .
F11 C26 F12 107.1(3) . .
F11 C26 C25 110.1(3) . .
F12 C26 C25 111.4(2) . .

loop_
_geom_bond_atom_site_label_1
_geom_bond_atom_site_label_2
_geom_bond_distance
_geom_bond_site_symmetry_2
Dy1 Dy1 3.7680(7) 3_756
Dy1 O1 2.2924(18) 3_756
Dy1 O1 2.3660(19) .
Dy1 O2 2.352(2) .
Dy1 O3 2.3636(19) .
Dy1 O4 2.355(2) .
Dy1 O5 2.369(2) .
Dy1 N1 2.436(2) .
Dy1 N2 2.615(2) .
Br1 C14 1.896(3) .
F1 C17 1.325(4) .
F2 C17 1.317(4) .
F3 C17 1.330(4) .
F4 C21 1.337(3) .
F5 C21 1.321(4) .
F6 C21 1.307(4) .
F7 C22 1.341(5) .
F8 C22 1.294(5) .
F9 C22 1.323(5) .
F7' C22 1.297(7) .
F8' C22 1.344(7) .
F9' C22 1.285(8) .
F10 C26 1.335(4) .
F11 C26 1.332(4) .
F12 C26 1.335(4) .
O1 C2 1.357(3) .
O2 C18 1.255(3) .
O3 C20 1.255(3) .
O4 C23 1.257(3) .
O5 C25 1.258(3) .
N1 C1 1.356(4) .
N1 C9 1.337(4) .
N2 C10 1.284(4) .
N2 C11 1.434(4) .
C1 C2 1.428(4) .
C1 C6 1.427(4) .
C2 C3 1.379(4) .
C3 H3 0.9500 .
C3 C4 1.415(4) .
C4 H4 0.9500 .
C4 C5 1.358(4) .
C5 H5 0.9500 .
C5 C6 1.406(4) .
C6 C7 1.412(4) .
C7 H7 0.9500 .
C7 C8 1.366(4) .
C8 H8 0.9500 .
C8 C9 1.401(4) .
C9 C10 1.459(4) .
C10 H10 0.9500 .
C11 C12 1.390(4) .
C11 C16 1.392(4) .
C12 H12 0.9500 .
C12 C13 1.388(4) .
C13 H13 0.9500 .
C13 C14 1.393(4) .
C14 C15 1.370(4) .
C15 H15 0.9500 .
C15 C16 1.385(4) .
C16 H16 0.9500 .
C17 C18 1.529(4) .
C18 C19 1.388(4) .
C19 H19 0.9500 .
C19 C20 1.392(4) .
C20 C21 1.540(4) .
C22 C23 1.527(4) .
C23 C24 1.380(4) .
C24 H24 0.9500 .
C24 C25 1.398(4) .
C25 C26 1.532(4) .

loop_
_geom_torsion_atom_site_label_1
_geom_torsion_atom_site_label_2
_geom_torsion_atom_site_label_3
_geom_torsion_atom_site_label_4
_geom_torsion
_geom_torsion_site_symmetry_1
Dy1 O1 C2 C1 -175.14(17) 3_756
Dy1 O1 C2 C1 -2.4(3) .
Dy1 O1 C2 C3 178.5(2) .
Dy1 O1 C2 C3 5.8(4) 3_756
Dy1 O2 C18 C17 153.1(2) .
Dy1 O2 C18 C19 -25.3(5) .
Dy1 O3 C20 C19 6.7(5) .
Dy1 O3 C20 C21 -176.03(17) .
Dy1 O4 C23 C22 -164.09(17) .
Dy1 O4 C23 C24 18.7(5) .
Dy1 O5 C25 C24 -19.9(5) .
Dy1 O5 C25 C26 163.5(2) .
Dy1 N1 C1 C2 0.4(3) .
Dy1 N1 C1 C6 179.2(2) .
Dy1 N1 C9 C8 -179.6(2) .
Dy1 N1 C9 C10 -3.5(3) .
Dy1 N2 C10 C9 -1.1(3) .
Dy1 N2 C11 C12 -121.4(3) .
Dy1 N2 C11 C16 52.7(3) .
Br1 C14 C15 C16 175.5(2) .
F1 C17 C18 O2 -72.8(4) .
F1 C17 C18 C19 105.8(3) .
F2 C17 C18 O2 46.4(4) .
F2 C17 C18 C19 -135.1(3) .
F3 C17 C18 O2 168.0(3) .
F3 C17 C18 C19 -13.4(4) .
F7 C22 C23 O4 13.1(6) .
F7 C22 C23 C24 -169.4(5) .
F8 C22 C23 O4 138.8(5) .
F8 C22 C23 C24 -43.7(6) .
F9 C22 C23 O4 -102.0(4) .
F9 C22 C23 C24 75.5(5) .
F7' C22 C23 O4 60.4(9) .
F7' C22 C23 C24 -122.1(9) .
F8' C22 C23 O4 172.6(8) .
F8' C22 C23 C24 -9.9(9) .
F9' C22 C23 O4 -66.9(10) .
F9' C22 C23 C24 110.6(10) .
O1 C2 C3 C4 177.8(3) .
O2 C18 C19 C20 1.5(5) .
O3 C20 C21 F4 -101.4(3) .
O3 C20 C21 F5 140.8(3) .
O3 C20 C21 F6 18.1(4) .
O4 C23 C24 C25 5.7(5) .
O5 C25 C26 F10 -157.6(3) .
O5 C25 C26 F11 81.6(3) .
O5 C25 C26 F12 -37.1(4) .
N1 C1 C2 O1 1.3(4) .
N1 C1 C2 C3 -179.6(2) .
N1 C1 C6 C5 -180.0(3) .
N1 C1 C6 C7 0.0(4) .
N1 C9 C10 N2 2.9(4) .
N2 C11 C12 C13 173.0(3) .
N2 C11 C16 C15 -174.2(3) .
C1 N1 C9 C8 -2.9(4) .
C1 N1 C9 C10 173.3(2) .
C1 C2 C3 C4 -1.3(4) .
C1 C6 C7 C8 -1.7(4) .
C2 C1 C6 C5 -1.2(4) .
C2 C1 C6 C7 178.7(3) .
C2 C3 C4 C5 0.6(5) .
C3 C4 C5 C6 -0.2(5) .
C4 C5 C6 C1 0.5(4) .
C4 C5 C6 C7 -179.4(3) .
C5 C6 C7 C8 178.2(3) .
C6 C1 C2 O1 -177.5(2) .
C6 C1 C2 C3 1.6(4) .
C6 C7 C8 C9 1.2(5) .
C7 C8 C9 N1 1.1(5) .
C7 C8 C9 C10 -174.8(3) .
C8 C9 C10 N2 179.1(3) .
C9 N1 C1 C2 -176.5(3) .
C9 N1 C1 C6 2.3(4) .
C10 N2 C11 C12 46.0(4) .
C10 N2 C11 C16 -140.0(3) .
C11 N2 C10 C9 -169.5(2) .
C11 C12 C13 C14 0.7(5) .
C12 C11 C16 C15 -0.1(4) .
C12 C13 C14 Br1 -176.6(2) .
C12 C13 C14 C15 0.7(5) .
C13 C14 C15 C16 -1.7(5) .
C14 C15 C16 C11 1.5(4) .
C16 C11 C12 C13 -0.9(4) .
C17 C18 C19 C20 -176.9(3) .
C18 C19 C20 O3 7.7(5) .
C18 C19 C20 C21 -169.5(3) .
C19 C20 C21 F4 76.1(3) .
C19 C20 C21 F5 -41.7(4) .
C19 C20 C21 F6 -164.4(3) .
C22 C23 C24 C25 -171.5(3) .
C23 C24 C25 O5 -5.0(5) .
C23 C24 C25 C26 171.5(3) .
C24 C25 C26 F10 25.5(4) .
C24 C25 C26 F11 -95.3(3) .
C24 C25 C26 F12 145.9(3) .
